data_4066061
loop_
_publ_author_name
'Song, Li-Cheng'
'Mei, Shu-Zhen'
'Feng, Cui-Ping'
'Gong, Feng-Hua'
'Ge, Jian-Hua'
'Hu, Qing-Mei'

_publ_section_title
;
 Reactions of Monoanions [(\m-RE)(\m-E)Fe2(CO)6]&#x2212;and Dianions
 [(\m-E)2Fe2(CO)6]2&#x2212;(E = Se, S) with N-Substituted Benzimidoyl
 Chlorides, Leading to Novel Butterfly Fe/E Cluster Complexes&#x2020;
;
_journal_issue 21
_journal_name_full Organometallics
_journal_page_first 5050
_journal_paper_doi 10.1021/om1002655
_journal_volume 29
_journal_year 2010
_chemical_formula_sum 'C20 H13 Fe2 N O6 Se2'
_chemical_formula_weight 632.93
_chemical_name_systematic
; 
 ? 
;
_space_group_IT_number 33
_symmetry_cell_setting orthorhombic
_symmetry_space_group_name_Hall 'P 2c -2n'
_symmetry_space_group_name_H-M 'P n a 21'
_atom_sites_solution_hydrogens geom
_atom_sites_solution_primary direct
_atom_sites_solution_secondary difmap
_audit_creation_method SHELXL-97
_cell_angle_alpha 90.00
_cell_angle_beta 90.00
_cell_angle_gamma 90.00
_cell_formula_units_Z 4
_cell_length_a 7.8259(12)
_cell_length_b 18.980(3)
_cell_length_c 14.842(2)
_cell_measurement_reflns_used 2527
_cell_measurement_temperature 113(2)
_cell_measurement_theta_max 72.0
_cell_measurement_theta_min 27.4
_cell_volume 2204.6(6)
_computing_cell_refinement CrystalClear
_computing_data_collection CrystalClear
_computing_data_reduction CrystalClear
_computing_molecular_graphics 'Bruker SHELXTL'
_computing_publication_material 'Bruker SHELXTL'
_computing_structure_refinement 'SHELXL-97 (Sheldrick, 1997)'
_computing_structure_solution 'SHELXS-97 (Sheldrick, 1990)'
_diffrn_ambient_temperature 113(2)
_diffrn_detector_area_resol_mean 11.11
_diffrn_measured_fraction_theta_full 1.000
_diffrn_measured_fraction_theta_max 0.993
_diffrn_measurement_device_type 'rigaku Saturn CCD area detector'
_diffrn_measurement_method '\w scans'
_diffrn_radiation_monochromator multilayer
_diffrn_radiation_source 'fine-focus sealed tube'
_diffrn_radiation_type CuK\a
_diffrn_radiation_wavelength 1.54178
_diffrn_reflns_av_R_equivalents 0.0895
_diffrn_reflns_av_sigmaI/netI 0.0977
_diffrn_reflns_limit_h_max 9
_diffrn_reflns_limit_h_min -9
_diffrn_reflns_limit_k_max 23
_diffrn_reflns_limit_k_min -23
_diffrn_reflns_limit_l_max 18
_diffrn_reflns_limit_l_min -18
_diffrn_reflns_number 21299
_diffrn_reflns_theta_full 67.75
_diffrn_reflns_theta_max 72.60
_diffrn_reflns_theta_min 3.78
_diffrn_standards_decay_% 0
_diffrn_standards_interval_count 0
_diffrn_standards_interval_time 0
_diffrn_standards_number 0
_exptl_absorpt_coefficient_mu 14.661
_exptl_absorpt_correction_T_max 0.2334
_exptl_absorpt_correction_T_min 0.1778
_exptl_absorpt_correction_type numerical
_exptl_absorpt_process_details CrystalClear
_exptl_crystal_colour Colorless
_exptl_crystal_density_diffrn 1.907
_exptl_crystal_density_method 'not measured'
_exptl_crystal_description Prism
_exptl_crystal_F_000 1232
_exptl_crystal_size_max 0.18
_exptl_crystal_size_mid 0.16
_exptl_crystal_size_min 0.14
_refine_diff_density_max 0.878
_refine_diff_density_min -0.959
_refine_diff_density_rms 0.106
_refine_ls_abs_structure_details 'Flack H D (1983), Acta Cryst. A39, 876-881'
_refine_ls_abs_structure_Flack -0.004(5)
_refine_ls_extinction_coef 0.00014(9)
_refine_ls_extinction_expression Fc^*^=kFc[1+0.001xFc^2^\l^3^/sin(2\q)]^-1/4^
_refine_ls_extinction_method SHELXL
_refine_ls_goodness_of_fit_ref 1.084
_refine_ls_hydrogen_treatment constr
_refine_ls_matrix_type full
_refine_ls_number_parameters 282
_refine_ls_number_reflns 4298
_refine_ls_number_restraints 1
_refine_ls_restrained_S_all 1.083
_refine_ls_R_factor_all 0.0448
_refine_ls_R_factor_gt 0.0427
_refine_ls_shift/su_max 0.000
_refine_ls_shift/su_mean 0.000
_refine_ls_structure_factor_coef Fsqd
_refine_ls_weighting_details 'calc w=1/[\s^2^(Fo^2^)+(0.0243P)^2^+0.0327P] where P=(Fo^2^+2Fc^2^)/3'
_refine_ls_weighting_scheme calc
_refine_ls_wR_factor_gt 0.1043
_refine_ls_wR_factor_ref 0.1071
_reflns_number_gt 4046
_reflns_number_total 4298
_reflns_threshold_expression >2sigma(I)
_cod_data_source_file om1002655_si_001.cif
_cod_data_source_block shelxl
_cod_depositor_comments
;
The following automatic conversions were performed:

'_symmetry_cell_setting' value 'Orthorhombic' changed to
'orthorhombic' according to
/home/saulius/struct/CIF-dictionaries/cif_core.dic dictionary named
'cif_core.dic' version 2.4.1 from 2010-06-29.

Automatic conversion script
Id: cif_fix_values 1715 2011-07-08 13:25:40Z adriana 
;
_cod_original_sg_symbol_H-M Pna2(1)
_cod_database_code 4066061

loop_
_symmetry_equiv_pos_as_xyz
'x, y, z'
'-x, -y, z+1/2'
'x+1/2, -y+1/2, z'
'-x+1/2, y+1/2, z+1/2'

loop_
_atom_site_label
_atom_site_type_symbol
_atom_site_fract_x
_atom_site_fract_y
_atom_site_fract_z
_atom_site_U_iso_or_equiv
_atom_site_adp_type
_atom_site_occupancy
_atom_site_symmetry_multiplicity
_atom_site_calc_flag
_atom_site_refinement_flags
Se1 Se 0.74057(7) -0.04206(3) 0.61563(4) 0.03182(15) Uani 1 1 d .
Se2 Se 0.99325(7) -0.01618(3) 0.77345(5) 0.03279(15) Uani 1 1 d .
Fe1 Fe 1.04402(11) -0.05034(4) 0.62182(6) 0.0330(2) Uani 1 1 d .
Fe2 Fe 0.84820(11) -0.12012(4) 0.72625(6) 0.03095(19) Uani 1 1 d .
N1 N 0.5808(6) 0.0331(2) 0.7521(3) 0.0356(10) Uani 1 1 d .
O1 O 1.3649(6) -0.1188(3) 0.6724(4) 0.0499(11) Uani 1 1 d .
O2 O 1.0251(6) -0.1378(3) 0.4592(4) 0.0561(13) Uani 1 1 d .
O3 O 1.1690(8) 0.0803(3) 0.5375(4) 0.0601(13) Uani 1 1 d .
O4 O 1.0910(7) -0.2140(2) 0.8158(3) 0.0501(11) Uani 1 1 d .
O5 O 0.7230(7) -0.2373(2) 0.6158(3) 0.0512(10) Uani 1 1 d .
O6 O 0.5803(6) -0.1199(2) 0.8662(3) 0.0460(10) Uani 1 1 d .
C1 C 1.2397(7) -0.0910(3) 0.6521(4) 0.0411(13) Uani 1 1 d .
C2 C 1.0310(8) -0.1027(3) 0.5218(4) 0.0420(14) Uani 1 1 d .
C3 C 1.1198(9) 0.0308(4) 0.5715(5) 0.0472(15) Uani 1 1 d .
C4 C 0.9966(8) -0.1764(3) 0.7809(4) 0.0386(12) Uani 1 1 d .
C5 C 0.7718(8) -0.1910(3) 0.6578(4) 0.0376(12) Uani 1 1 d .
C6 C 0.6838(8) -0.1193(3) 0.8103(4) 0.0388(12) Uani 1 1 d .
C7 C 0.6640(7) 0.0431(3) 0.6811(4) 0.0304(11) Uani 1 1 d .
C8 C 0.7133(7) 0.1097(3) 0.6352(4) 0.0324(11) Uani 1 1 d .
C9 C 0.6529(7) 0.1246(3) 0.5493(4) 0.0327(11) Uani 1 1 d .
H9 H 0.5773 0.0925 0.5205 0.039 Uiso 1 1 calc R
C10 C 0.7015(8) 0.1857(3) 0.5048(4) 0.0362(11) Uani 1 1 d .
H10 H 0.6557 0.1965 0.4471 0.043 Uiso 1 1 calc R
C11 C 0.8169(8) 0.2304(3) 0.5450(4) 0.0383(12) Uani 1 1 d .
H11 H 0.8535 0.2715 0.5141 0.046 Uiso 1 1 calc R
C12 C 0.8803(8) 0.2160(3) 0.6307(4) 0.0415(13) Uani 1 1 d .
H12 H 0.9593 0.2474 0.6581 0.050 Uiso 1 1 calc R
C13 C 0.8282(8) 0.1558(3) 0.6761(4) 0.0379(12) Uani 1 1 d .
H13 H 0.8707 0.1460 0.7348 0.045 Uiso 1 1 calc R
C14 C 0.5066(7) 0.0911(3) 0.7987(4) 0.0347(12) Uani 1 1 d .
C15 C 0.5611(8) 0.1052(4) 0.8861(4) 0.0424(13) Uani 1 1 d .
H15 H 0.6496 0.0777 0.9122 0.051 Uiso 1 1 calc R
C16 C 0.4874(9) 0.1586(4) 0.9346(5) 0.0472(14) Uani 1 1 d .
H16 H 0.5297 0.1695 0.9930 0.057 Uiso 1 1 calc R
C17 C 0.3524(9) 0.1969(3) 0.8998(4) 0.0442(13) Uani 1 1 d .
H17 H 0.3013 0.2336 0.9340 0.053 Uiso 1 1 calc R
C18 C 0.2928(9) 0.1809(3) 0.8143(5) 0.0462(14) Uani 1 1 d .
H18 H 0.1980 0.2060 0.7905 0.055 Uiso 1 1 calc R
C19 C 0.3699(8) 0.1286(3) 0.7631(4) 0.0408(12) Uani 1 1 d .
H19 H 0.3295 0.1186 0.7042 0.049 Uiso 1 1 calc R
C20 C 1.1837(9) -0.0385(3) 0.8547(5) 0.0439(13) Uani 1 1 d .
H20A H 1.1429 -0.0384 0.9171 0.066 Uiso 1 1 calc R
H20B H 1.2738 -0.0031 0.8477 0.066 Uiso 1 1 calc R
H20C H 1.2293 -0.0851 0.8398 0.066 Uiso 1 1 calc R

loop_
_atom_site_aniso_label
_atom_site_aniso_U_11
_atom_site_aniso_U_22
_atom_site_aniso_U_33
_atom_site_aniso_U_23
_atom_site_aniso_U_13
_atom_site_aniso_U_12
Se1 0.0343(3) 0.0370(3) 0.0242(2) 0.0000(2) -0.0009(2) -0.00072(19)
Se2 0.0336(3) 0.0398(3) 0.0249(2) -0.0013(2) -0.0010(2) -0.0018(2)
Fe1 0.0317(4) 0.0419(4) 0.0253(4) -0.0011(4) 0.0033(4) -0.0033(3)
Fe2 0.0320(4) 0.0364(4) 0.0244(4) 0.0009(3) 0.0009(4) -0.0007(3)
N1 0.038(2) 0.042(2) 0.027(2) 0.0004(18) 0.001(2) 0.0003(19)
O1 0.035(2) 0.066(3) 0.049(3) -0.008(2) 0.003(2) 0.0021(19)
O2 0.049(3) 0.076(3) 0.044(3) -0.026(2) 0.006(2) -0.004(2)
O3 0.079(4) 0.053(3) 0.048(3) 0.009(2) 0.017(3) -0.015(3)
O4 0.055(3) 0.054(2) 0.041(2) -0.002(2) -0.012(2) 0.014(2)
O5 0.076(3) 0.0425(19) 0.035(2) -0.002(2) -0.009(2) -0.0092(19)
O6 0.047(2) 0.059(3) 0.032(2) 0.0040(19) 0.013(2) -0.0020(19)
C1 0.030(3) 0.058(3) 0.036(3) -0.010(3) 0.003(2) -0.006(2)
C2 0.039(3) 0.048(3) 0.039(3) -0.002(3) 0.008(3) -0.002(3)
C3 0.054(4) 0.051(3) 0.036(3) -0.001(3) 0.002(3) -0.011(3)
C4 0.039(3) 0.048(3) 0.028(3) -0.002(3) 0.002(2) -0.002(2)
C5 0.041(3) 0.044(3) 0.028(3) 0.007(2) 0.001(2) 0.004(2)
C6 0.037(3) 0.039(3) 0.040(3) 0.005(2) -0.008(3) -0.003(2)
C7 0.030(3) 0.037(3) 0.025(2) 0.0011(19) -0.002(2) 0.0051(19)
C8 0.035(3) 0.033(2) 0.030(3) -0.002(2) 0.002(2) 0.0025(19)
C9 0.035(3) 0.040(3) 0.023(2) -0.002(2) -0.001(2) 0.003(2)
C10 0.039(3) 0.047(3) 0.022(2) 0.004(2) 0.002(2) 0.005(2)
C11 0.045(3) 0.039(3) 0.031(3) 0.006(2) 0.005(3) -0.002(2)
C12 0.046(3) 0.040(3) 0.038(3) -0.003(2) -0.001(3) -0.009(2)
C13 0.042(3) 0.043(3) 0.029(3) 0.001(2) -0.004(2) 0.000(2)
C14 0.035(3) 0.037(3) 0.033(3) -0.001(2) 0.001(2) -0.006(2)
C15 0.041(3) 0.060(3) 0.026(3) -0.005(2) 0.002(3) 0.000(3)
C16 0.049(4) 0.057(4) 0.036(3) -0.006(3) 0.001(3) -0.005(3)
C17 0.050(3) 0.047(3) 0.036(3) -0.008(2) 0.010(3) 0.000(3)
C18 0.048(3) 0.049(3) 0.042(3) 0.001(3) 0.005(3) 0.005(3)
C19 0.049(3) 0.050(3) 0.023(2) 0.001(2) -0.003(3) 0.002(2)
C20 0.044(3) 0.053(3) 0.035(3) -0.004(3) -0.002(3) -0.003(3)

loop_
_atom_type_symbol
_atom_type_description
_atom_type_scat_dispersion_real
_atom_type_scat_dispersion_imag
_atom_type_scat_source
C C 0.0181 0.0091 'International Tables Vol C Tables 4.2.6.8 and 6.1.1.4'
H H 0.0000 0.0000 'International Tables Vol C Tables 4.2.6.8 and 6.1.1.4'
N N 0.0311 0.0180 'International Tables Vol C Tables 4.2.6.8 and 6.1.1.4'
O O 0.0492 0.0322 'International Tables Vol C Tables 4.2.6.8 and 6.1.1.4'
Se Se -0.7943 1.1372 'International Tables Vol C Tables 4.2.6.8 and 6.1.1.4'
Fe Fe -1.1336 3.1974 'International Tables Vol C Tables 4.2.6.8 and 6.1.1.4'

loop_
_geom_angle_atom_site_label_1
_geom_angle_atom_site_label_2
_geom_angle_atom_site_label_3
_geom_angle
C7 Se1 Fe2 106.18(16)
C7 Se1 Fe1 109.68(16)
Fe2 Se1 Fe1 64.98(3)
C20 Se2 Fe1 113.3(2)
C20 Se2 Fe2 111.33(19)
Fe1 Se2 Fe2 64.84(3)
C1 Fe1 C2 91.0(3)
C1 Fe1 C3 101.1(3)
C2 Fe1 C3 98.6(3)
C1 Fe1 Se2 91.3(2)
C2 Fe1 Se2 158.1(2)
C3 Fe1 Se2 102.3(2)
C1 Fe1 Se1 154.1(2)
C2 Fe1 Se1 87.0(2)
C3 Fe1 Se1 104.7(2)
Se2 Fe1 Se1 81.47(3)
C1 Fe1 Fe2 98.0(2)
C2 Fe1 Fe2 100.5(2)
C3 Fe1 Fe2 152.7(2)
Se2 Fe1 Fe2 57.69(3)
Se1 Fe1 Fe2 57.22(3)
C4 Fe2 C5 91.5(3)
C4 Fe2 C6 99.1(3)
C5 Fe2 C6 99.4(3)
C4 Fe2 Se1 158.0(2)
C5 Fe2 Se1 87.59(18)
C6 Fe2 Se1 102.81(19)
C4 Fe2 Se2 92.97(19)
C5 Fe2 Se2 161.70(19)
C6 Fe2 Se2 97.46(18)
Se1 Fe2 Se2 81.66(3)
C4 Fe2 Fe1 101.3(2)
C5 Fe2 Fe1 104.25(19)
C6 Fe2 Fe1 148.16(18)
Se1 Fe2 Fe1 57.80(3)
Se2 Fe2 Fe1 57.46(3)
C7 N1 C14 120.3(5)
O1 C1 Fe1 178.5(6)
O2 C2 Fe1 177.9(6)
O3 C3 Fe1 177.6(6)
O4 C4 Fe2 178.6(5)
O5 C5 Fe2 178.4(5)
O6 C6 Fe2 178.0(5)
N1 C7 C8 130.4(5)
N1 C7 Se1 116.5(4)
C8 C7 Se1 113.0(4)
C9 C8 C13 119.4(5)
C9 C8 C7 120.4(5)
C13 C8 C7 120.1(5)
C10 C9 C8 120.9(5)
C10 C9 H9 119.5
C8 C9 H9 119.5
C11 C10 C9 119.3(5)
C11 C10 H10 120.4
C9 C10 H10 120.4
C10 C11 C12 120.6(5)
C10 C11 H11 119.7
C12 C11 H11 119.7
C13 C12 C11 120.0(5)
C13 C12 H12 120.0
C11 C12 H12 120.0
C12 C13 C8 119.7(5)
C12 C13 H13 120.2
C8 C13 H13 120.2
C19 C14 C15 119.4(6)
C19 C14 N1 121.7(5)
C15 C14 N1 118.5(5)
C16 C15 C14 120.2(6)
C16 C15 H15 119.9
C14 C15 H15 119.9
C15 C16 C17 120.9(6)
C15 C16 H16 119.5
C17 C16 H16 119.5
C16 C17 C18 118.9(6)
C16 C17 H17 120.5
C18 C17 H17 120.5
C17 C18 C19 120.8(6)
C17 C18 H18 119.6
C19 C18 H18 119.6
C18 C19 C14 119.6(6)
C18 C19 H19 120.2
C14 C19 H19 120.2
Se2 C20 H20A 109.5
Se2 C20 H20B 109.5
H20A C20 H20B 109.5
Se2 C20 H20C 109.5
H20A C20 H20C 109.5
H20B C20 H20C 109.5

loop_
_geom_bond_atom_site_label_1
_geom_bond_atom_site_label_2
_geom_bond_distance
Se1 C7 1.979(5)
Se1 Fe2 2.3665(10)
Se1 Fe1 2.3817(11)
Se2 C20 1.963(7)
Se2 Fe1 2.3755(12)
Se2 Fe2 2.3816(10)
Fe1 C1 1.773(6)
Fe1 C2 1.789(6)
Fe1 C3 1.811(7)
Fe1 Fe2 2.5505(12)
Fe2 C4 1.774(6)
Fe2 C5 1.789(7)
Fe2 C6 1.792(7)
N1 C7 1.253(8)
N1 C14 1.424(7)
O1 C1 1.152(7)
O2 C2 1.145(8)
O3 C3 1.134(8)
O4 C4 1.151(7)
O5 C5 1.143(8)
O6 C6 1.160(8)
C7 C8 1.486(7)
C8 C9 1.390(8)
C8 C13 1.394(8)
C9 C10 1.387(8)
C9 H9 0.9500
C10 C11 1.376(9)
C10 H10 0.9500
C11 C12 1.393(9)
C11 H11 0.9500
C12 C13 1.389(8)
C12 H12 0.9500
C13 H13 0.9500
C14 C19 1.390(8)
C14 C15 1.391(8)
C15 C16 1.371(10)
C15 H15 0.9500
C16 C17 1.382(10)
C16 H16 0.9500
C17 C18 1.386(10)
C17 H17 0.9500
C18 C19 1.387(9)
C18 H18 0.9500
C19 H19 0.9500
C20 H20A 0.9800
C20 H20B 0.9800
C20 H20C 0.9800

loop_
_geom_torsion_atom_site_label_1
_geom_torsion_atom_site_label_2
_geom_torsion_atom_site_label_3
_geom_torsion_atom_site_label_4
_geom_torsion
C20 Se2 Fe1 C1 5.0(3)
Fe2 Se2 Fe1 C1 -98.6(2)
C20 Se2 Fe1 C2 101.0(6)
Fe2 Se2 Fe1 C2 -2.6(6)
C20 Se2 Fe1 C3 -96.6(3)
Fe2 Se2 Fe1 C3 159.8(2)
C20 Se2 Fe1 Se1 160.0(2)
Fe2 Se2 Fe1 Se1 56.43(3)
C20 Se2 Fe1 Fe2 103.6(2)
C7 Se1 Fe1 C1 117.5(5)
Fe2 Se1 Fe1 C1 18.3(5)
C7 Se1 Fe1 C2 -156.3(3)
Fe2 Se1 Fe1 C2 104.5(2)
C7 Se1 Fe1 C3 -58.3(3)
Fe2 Se1 Fe1 C3 -157.5(2)
C7 Se1 Fe1 Se2 42.30(17)
Fe2 Se1 Fe1 Se2 -56.89(3)
C7 Se1 Fe1 Fe2 99.19(17)
C7 Se1 Fe2 C4 -125.1(6)
Fe1 Se1 Fe2 C4 -20.5(5)
C7 Se1 Fe2 C5 146.9(3)
Fe1 Se1 Fe2 C5 -108.52(19)
C7 Se1 Fe2 C6 47.9(3)
Fe1 Se1 Fe2 C6 152.43(19)
C7 Se1 Fe2 Se2 -47.94(17)
Fe1 Se1 Fe2 Se2 56.62(3)
C7 Se1 Fe2 Fe1 -104.56(17)
C20 Se2 Fe2 C4 -5.1(3)
Fe1 Se2 Fe2 C4 101.6(2)
C20 Se2 Fe2 C5 -108.9(6)
Fe1 Se2 Fe2 C5 -2.3(6)
C20 Se2 Fe2 C6 94.5(3)
Fe1 Se2 Fe2 C6 -158.9(2)
C20 Se2 Fe2 Se1 -163.6(2)
Fe1 Se2 Fe2 Se1 -56.95(3)
C20 Se2 Fe2 Fe1 -106.6(2)
C1 Fe1 Fe2 C4 0.2(3)
C2 Fe1 Fe2 C4 92.8(3)
C3 Fe1 Fe2 C4 -133.7(5)
Se2 Fe1 Fe2 C4 -86.3(2)
Se1 Fe1 Fe2 C4 172.3(2)
C1 Fe1 Fe2 C5 -94.2(3)
C2 Fe1 Fe2 C5 -1.7(3)
C3 Fe1 Fe2 C5 131.8(5)
Se2 Fe1 Fe2 C5 179.26(19)
Se1 Fe1 Fe2 C5 77.81(19)
C1 Fe1 Fe2 C6 129.1(4)
C2 Fe1 Fe2 C6 -138.3(4)
C3 Fe1 Fe2 C6 -4.8(6)
Se2 Fe1 Fe2 C6 42.6(4)
Se1 Fe1 Fe2 C6 -58.8(4)
C1 Fe1 Fe2 Se1 -172.0(2)
C2 Fe1 Fe2 Se1 -79.5(2)
C3 Fe1 Fe2 Se1 54.0(5)
Se2 Fe1 Fe2 Se1 101.45(4)
C1 Fe1 Fe2 Se2 86.5(2)
C2 Fe1 Fe2 Se2 179.0(2)
C3 Fe1 Fe2 Se2 -47.5(5)
Se1 Fe1 Fe2 Se2 -101.45(4)
C2 Fe1 C1 O1 -77(23)
C3 Fe1 C1 O1 -176(100)
Se2 Fe1 C1 O1 82(23)
Se1 Fe1 C1 O1 9(23)
Fe2 Fe1 C1 O1 24(23)
C1 Fe1 C2 O2 33(17)
C3 Fe1 C2 O2 135(17)
Se2 Fe1 C2 O2 -63(17)
Se1 Fe1 C2 O2 -121(17)
Fe2 Fe1 C2 O2 -65(17)
C1 Fe1 C3 O3 74(17)
C2 Fe1 C3 O3 -18(17)
Se2 Fe1 C3 O3 168(17)
Se1 Fe1 C3 O3 -108(17)
Fe2 Fe1 C3 O3 -152(16)
C5 Fe2 C4 O4 -22(24)
C6 Fe2 C4 O4 78(24)
Se1 Fe2 C4 O4 -109(24)
Se2 Fe2 C4 O4 176(100)
Fe1 Fe2 C4 O4 -127(24)
C4 Fe2 C5 O5 44(20)
C6 Fe2 C5 O5 -55(20)
Se1 Fe2 C5 O5 -158(20)
Se2 Fe2 C5 O5 148(19)
Fe1 Fe2 C5 O5 146(19)
C4 Fe2 C6 O6 2(16)
C5 Fe2 C6 O6 95(16)
Se1 Fe2 C6 O6 -175(100)
Se2 Fe2 C6 O6 -92(16)
Fe1 Fe2 C6 O6 -127(16)
C14 N1 C7 C8 4.5(9)
C14 N1 C7 Se1 -173.9(4)
Fe2 Se1 C7 N1 -44.1(5)
Fe1 Se1 C7 N1 -112.7(4)
Fe2 Se1 C7 C8 137.2(4)
Fe1 Se1 C7 C8 68.6(4)
N1 C7 C8 C9 -117.0(7)
Se1 C7 C8 C9 61.5(6)
N1 C7 C8 C13 66.7(8)
Se1 C7 C8 C13 -114.9(5)
C13 C8 C9 C10 -1.9(8)
C7 C8 C9 C10 -178.3(5)
C8 C9 C10 C11 2.8(8)
C9 C10 C11 C12 -2.1(9)
C10 C11 C12 C13 0.5(9)
C11 C12 C13 C8 0.4(9)
C9 C8 C13 C12 0.3(9)
C7 C8 C13 C12 176.7(5)
C7 N1 C14 C19 69.2(8)
C7 N1 C14 C15 -117.9(6)
C19 C14 C15 C16 -4.0(9)
N1 C14 C15 C16 -177.1(6)
C14 C15 C16 C17 3.4(10)
C15 C16 C17 C18 -0.5(10)
C16 C17 C18 C19 -1.8(10)
C17 C18 C19 C14 1.1(10)
C15 C14 C19 C18 1.7(9)
N1 C14 C19 C18 174.6(5)
